data_4021164
loop_
_publ_author_name
'Murray V. Baker'
'Mark J. Bosnich'
'David H. Brown'
'Lindsay T. Byrne'
'Valerie J. Hesler'
'Brian W. Skelton'
'Allan H. White'
'Charlotte C. Williams'

_publ_section_title
;
 Azolium-Linked Cyclophanes: A Comprehensive Examination
 of Conformations by ^1^H-NMR Spectroscopy and Structural Studies
;
_journal_name_full 'Journal of Organic Chemistry'
_journal_page_first 7640
_journal_page_last 7652
_journal_paper_doi 10.1021/jo049097o
_journal_volume 69
_journal_year 2004
_chemical_formula_moiety 'C30 H24 N4 O2'
_chemical_formula_sum 'C30 H24 N4 O2'
_chemical_formula_weight 472.55
_space_group_IT_number 15
_symmetry_cell_setting monoclinic
_symmetry_space_group_name_Hall '-C 2yc'
_symmetry_space_group_name_H-M 'C 1 2/c 1'
_cell_angle_alpha 90.00000
_cell_angle_beta 120.821(2)
_cell_angle_gamma 90.00000
_cell_formula_units_Z 4
_cell_length_a 15.166(3)
_cell_length_b 11.716(2)
_cell_length_c 14.637(2)
_cell_measurement_temperature 130(2)
_cell_volume 2233.5(7)
_exptl_crystal_density_diffrn 1.405
_cod_original_sg_symbol_Hall -c_2yc
_cod_original_sg_symbol_H-M 'C 2/c'
_cod_database_code 4021164

loop_
_symmetry_equiv_pos_as_xyz
+x,+y,+z
-x,+y,1/2-z
-x,-y,-z
+x,-y,1/2+z
1/2+x,1/2+y,+z
1/2-x,1/2+y,1/2-z
1/2-x,1/2-y,-z
1/2+x,1/2-y,1/2+z

loop_
_atom_site_label
_atom_site_fract_x
_atom_site_fract_y
_atom_site_fract_z
_atom_site_U_iso_or_equiv
_atom_site_adp_type
_atom_site_calc_flag
_atom_site_calc_attached_atom
_atom_site_occupancy
_atom_site_disorder_assembly
_atom_site_disorder_group
C1 .5695(2) .6417(3) .0890(2) .0441(15) Uani ? ? 1.00000 ? ?
C11 .67479(18) .6947(2) .1565(2) .0292(10) Uani ? ? 1.00000 ? ?
C12 .73800(18) .6765(2) .2654(2) .0290(10) Uani ? ? 1.00000 ? ?
C13 .8369(2) .7218(3) .3159(2) .0449(14) Uani ? ? 1.00000 ? ?
C14 .8724(2) .7862(3) .2618(3) .0503(16) Uani ? ? 1.00000 ? ?
C15 .8094(2) .8049(2) .1554(3) .0470(15) Uani ? ? 1.00000 ? ?
C16 .7120(2) .7596(2) .1041(3) .0430(14) Uani ? ? 1.00000 ? ?
C2 .2940(2) .6069(3) .1694(3) .0449(15) Uani ? ? 1.00000 ? ?
N21 .49070(15) .6805(2) .11091(16) .0346(10) Uani ? ? 1.00000 ? ?
C22 .43090(18) .6029(2) .12624(19) .0331(11) Uani ? ? 1.00000 ? ?
O22 .43770(14) .49902(17) .12592(15) .0434(10) Uani ? ? 1.00000 ? ?
N23 .36290(15) .66570(18) .14204(16) .0329(10) Uani ? ? 1.00000 ? ?
C24 .37445(18) .7822(2) .12846(18) .0313(11) Uani ? ? 1.00000 ? ?
C25 .3222(2) .8787(2) .1297(2) .0377(12) Uani ? ? 1.00000 ? ?
C26 .3564(2) .9840(3) .1164(2) .0410(13) Uani ? ? 1.00000 ? ?
C27 .4399(2) .9926(3) .1024(2) .0407(13) Uani ? ? 1.00000 ? ?
C28 .4908(2) .8962(3) .0985(2) .0381(13) Uani ? ? 1.00000 ? ?
C29 .45692(18) .7912(2) .11086(18) .0311(11) Uani ? ? 1.00000 ? ?
H1a .579(2) .559(3) .098(3) .060(10) Uiso ? ? 1.00000 ? ?
H1b .552(2) .653(3) .015(3) .066(10) Uiso ? ? 1.00000 ? ?
H13 .876(3) .708(3) .389(3) .065(10) Uiso ? ? 1.00000 ? ?
H14 .935(3) .816(3) .295(3) .064(10) Uiso ? ? 1.00000 ? ?
H15 .838(2) .855(3) .117(2) .061(9) Uiso ? ? 1.00000 ? ?
H16 .666(2) .773(3) .025(3) .053(9) Uiso ? ? 1.00000 ? ?
H2a .232(2) .588(3) .103(3) .054(9) Uiso ? ? 1.00000 ? ?
H2b .335(3) .533(3) .214(3) .076(11) Uiso ? ? 1.00000 ? ?
H25 .262(2) .872(2) .142(2) .042(8) Uiso ? ? 1.00000 ? ?
H26 .324(2) 1.053(3) .120(2) .048(8) Uiso ? ? 1.00000 ? ?
H27 .464(2) 1.063(3) .097(2) .049(9) Uiso ? ? 1.00000 ? ?
H28 .547(2) .898(2) .088(2) .043(8) Uiso ? ? 1.00000 ? ?

loop_
_atom_site_aniso_label
_atom_site_aniso_U_11
_atom_site_aniso_U_22
_atom_site_aniso_U_33
_atom_site_aniso_U_12
_atom_site_aniso_U_13
_atom_site_aniso_U_23
C1 .0297(14) .065(2) .0421(16) -.0006(13) .0218(13) -.0158(14)
C11 .0279(11) .0285(12) .0371(13) .0033(10) .0208(10) -.0007(10)
C12 .0294(12) .0287(12) .0369(13) .0041(9) .0228(11) .0036(10)
C13 .0298(13) .068(2) .0387(15) .0015(13) .0191(12) -.0122(14)
C14 .0392(16) .0508(18) .078(2) -.0184(14) .0427(17) -.0312(17)
C15 .062(2) .0266(14) .083(2) .0001(13) .059(2) .0041(14)
C16 .0463(16) .0465(17) .0508(17) .0149(13) .0354(15) .0179(13)
C2 .0491(17) .0491(18) .0546(18) -.0212(15) .0395(16) -.0220(15)
N21 .0269(10) .0455(13) .0348(11) -.0004(9) .0181(9) -.0035(9)
C22 .0288(12) .0425(15) .0279(12) .0010(11) .0145(10) -.0012(11)
O22 .0425(11) .0427(12) .0505(12) .0045(9) .0278(9) -.0009(9)
N23 .0326(11) .0391(12) .0334(11) -.0034(9) .0216(9) -.0057(9)
C24 .0273(12) .0409(14) .0267(12) -.0057(10) .0144(10) -.0054(10)
C25 .0347(13) .0413(15) .0421(15) -.0051(11) .0233(12) -.0097(12)
C26 .0422(15) .0390(16) .0447(16) -.0017(12) .0243(13) -.0101(12)
C27 .0438(15) .0406(16) .0421(15) -.0101(13) .0252(13) -.0067(12)
C28 .0333(13) .0518(17) .0348(14) -.0074(12) .0215(12) -.0041(12)
C29 .0268(11) .0442(15) .0229(11) -.0003(10) .0131(10) -.0038(10)

loop_
_geom_bond_atom_site_label_1
_geom_bond_atom_site_label_2
_geom_bond_site_symmetry_1
_geom_bond_site_symmetry_2
_geom_bond_distance
_geom_bond_publ_flag
C1 C11 . . 1.515(3) ?
C1 N21 . . 1.460(5) ?
C1 H1a . . .98(4) ?
C1 H1b . . .99(4) ?
C11 C12 . . 1.393(3) ?
C11 C16 . . 1.388(5) ?
C12 C13 . . 1.394(4) ?
C12 C2 . '2 655' 1.511(5) ?
C13 C14 . . 1.386(6) ?
C13 H13 . . .93(3) ?
C14 C15 . . 1.364(5) ?
C14 H14 . . .89(3) ?
C15 C16 . . 1.376(4) ?
C15 H15 . . 1.04(4) ?
C16 H16 . . 1.02(3) ?
C2 N23 . . 1.469(5) ?
C2 H2a . . .97(3) ?
C2 H2b . . 1.07(4) ?
N21 C22 . . 1.381(4) ?
N21 C29 . . 1.394(4) ?
C22 O22 . . 1.221(3) ?
C22 N23 . . 1.379(4) ?
N23 C24 . . 1.403(3) ?
C24 C25 . . 1.386(4) ?
C24 C29 . . 1.404(4) ?
C25 C26 . . 1.390(4) ?
C25 H25 . . 1.03(4) ?
C26 C27 . . 1.387(5) ?
C26 H26 . . .95(3) ?
C27 C28 . . 1.385(5) ?
C27 H27 . . .92(3) ?
C28 C29 . . 1.382(4) ?
C28 H28 . . .93(4) ?
